data_1542653
loop_
_publ_author_name
'Kaplan, Peter T.'
'Vicic, David A.'

_publ_section_title
;
 Versatile Route to Arylated Fluoroalkyl Bromide Building Blocks.
;
_journal_issue 4
_journal_name_full 'Organic letters'
_journal_page_first 884
_journal_page_last 886
_journal_paper_doi 10.1021/acs.orglett.6b00032
_journal_volume 18
_journal_year 2016
_chemical_formula_sum 'C13 H4 Br F12 N'
_chemical_formula_weight 482.08
_space_group_crystal_system triclinic
_space_group_IT_number 2
_space_group_name_Hall '-P 1'
_space_group_name_H-M_alt 'P -1'
_symmetry_space_group_name_Hall '-P 1'
_symmetry_space_group_name_H-M 'P -1'
_atom_sites_solution_hydrogens geom
_audit_creation_method SHELXL-2014/7
_cell_angle_alpha 105.4770(10)
_cell_angle_beta 90.420(2)
_cell_angle_gamma 91.565(2)
_cell_formula_units_Z 2
_cell_length_a 5.9088(4)
_cell_length_b 8.3970(5)
_cell_length_c 15.6935(9)
_cell_measurement_reflns_used 9551
_cell_measurement_temperature 145(2)
_cell_measurement_theta_max 30.39
_cell_measurement_theta_min 3.16
_cell_volume 750.05(8)
_computing_structure_refinement 'SHELXL-2014/7 (Sheldrick, 2014)'
_diffrn_ambient_temperature 145(2)
_diffrn_measured_fraction_theta_full 0.998
_diffrn_measured_fraction_theta_max 0.892
_diffrn_measurement_device_type 'Bruker D8 Quest'
_diffrn_radiation_type MoK\a
_diffrn_radiation_wavelength 0.71073
_diffrn_reflns_av_R_equivalents 0.0266
_diffrn_reflns_av_unetI/netI 0.0312
_diffrn_reflns_laue_measured_fraction_full 0.998
_diffrn_reflns_laue_measured_fraction_max 0.892
_diffrn_reflns_limit_h_max 7
_diffrn_reflns_limit_h_min -8
_diffrn_reflns_limit_k_max 11
_diffrn_reflns_limit_k_min -11
_diffrn_reflns_limit_l_max 21
_diffrn_reflns_limit_l_min -20
_diffrn_reflns_number 14095
_diffrn_reflns_point_group_measured_fraction_full 0.998
_diffrn_reflns_point_group_measured_fraction_max 0.892
_diffrn_reflns_theta_full 25.242
_diffrn_reflns_theta_max 30.391
_diffrn_reflns_theta_min 3.158
_exptl_absorpt_coefficient_mu 2.877
_exptl_absorpt_correction_T_max 0.7461
_exptl_absorpt_correction_T_min 0.6300
_exptl_absorpt_correction_type multi-scan
_exptl_absorpt_process_details Bruker
_exptl_crystal_colour colorless
_exptl_crystal_density_diffrn 2.135
_exptl_crystal_description platelet
_exptl_crystal_F_000 464
_exptl_crystal_size_max 0.236
_exptl_crystal_size_mid 0.198
_exptl_crystal_size_min 0.065
_refine_diff_density_max 0.591
_refine_diff_density_min -0.503
_refine_diff_density_rms 0.098
_refine_ls_extinction_method none
_refine_ls_goodness_of_fit_ref 1.203
_refine_ls_hydrogen_treatment constr
_refine_ls_matrix_type full
_refine_ls_number_parameters 244
_refine_ls_number_reflns 4037
_refine_ls_number_restraints 0
_refine_ls_restrained_S_all 1.203
_refine_ls_R_factor_all 0.0556
_refine_ls_R_factor_gt 0.0420
_refine_ls_shift/su_max 0.001
_refine_ls_shift/su_mean 0.000
_refine_ls_structure_factor_coef Fsqd
_refine_ls_weighting_details 'w=1/[\s^2^(Fo^2^)+(0.0296P)^2^+0.4715P] where P=(Fo^2^+2Fc^2^)/3'
_refine_ls_weighting_scheme calc
_refine_ls_wR_factor_gt 0.0775
_refine_ls_wR_factor_ref 0.0812
_reflns_Friedel_coverage 0.000
_reflns_number_gt 3446
_reflns_number_total 4037
_reflns_threshold_expression 'I > 2\s(I)'
_cod_data_source_file ol6b00032_si_001.cif
_cod_data_source_block Compound10b
_cod_depositor_comments
;
The following automatic conversions were performed:

'_exptl_absorpt_correction_type' value 'Multi-scan' changed to
'multi-scan' according to
/usr/data/users/saulius/crontab/automatic-downloads/current/ACS/lib/dictionaries/cif_core.dic
dictionary named 'cif_core.dic' version 2.4.2 from 2011-04-26.

Automatic conversion script
Id: cif_fix_values 4268 2015-11-12 08:31:59Z antanas 
;
_cod_database_code 1542653
_shelx_shelxl_version_number 2014/7
_shelx_space_group_comment
;
The symmetry employed for this shelxl refinement is uniquely defined
by the following loop, which should always be used as a source of
symmetry information in preference to the above space-group names.
They are only intended as comments.
;
_shelx_estimated_absorpt_t_min 0.550
_shelx_estimated_absorpt_t_max 0.835

loop_
_space_group_symop_operation_xyz
'x, y, z'
'-x, -y, -z'

loop_
_atom_site_label
_atom_site_type_symbol
_atom_site_fract_x
_atom_site_fract_y
_atom_site_fract_z
_atom_site_U_iso_or_equiv
_atom_site_adp_type
_atom_site_occupancy
_atom_site_site_symmetry_order
_atom_site_calc_flag
_atom_site_refinement_flags_posn
_atom_site_refinement_flags_adp
Br1 Br 0.12170(5) 0.94756(3) 0.81550(2) 0.02766(9) Uani 1 1 d . .
F9 F 0.2278(3) 1.00112(16) 0.63353(9) 0.0276(3) Uani 1 1 d . .
F4 F 0.2764(3) 0.49825(16) 0.36700(9) 0.0283(3) Uani 1 1 d . .
F3 F 0.5453(2) 0.68552(18) 0.37733(9) 0.0262(3) Uani 1 1 d . .
F8 F 0.5210(2) 0.76038(19) 0.55050(9) 0.0289(3) Uani 1 1 d . .
F10 F -0.0365(2) 0.81010(19) 0.62433(10) 0.0290(3) Uani 1 1 d . .
F6 F 0.2576(3) 0.92577(16) 0.46011(9) 0.0289(3) Uani 1 1 d . .
F2 F 0.2794(3) 0.84708(17) 0.28523(10) 0.0330(4) Uani 1 1 d . .
F7 F 0.2508(3) 0.57396(16) 0.53981(9) 0.0297(3) Uani 1 1 d . .
F5 F -0.0129(2) 0.74026(19) 0.44966(9) 0.0299(3) Uani 1 1 d . .
F12 F 0.2423(3) 0.65182(17) 0.71499(10) 0.0318(3) Uani 1 1 d . .
F1 F 0.0145(2) 0.6566(2) 0.27416(10) 0.0331(4) Uani 1 1 d . .
F11 F 0.4988(2) 0.8452(2) 0.72532(10) 0.0331(3) Uani 1 1 d . .
C11 C 0.2958(4) 0.7335(3) 0.54363(15) 0.0178(4) Uani 1 1 d . .
C12 C 0.1875(4) 0.8409(3) 0.62876(15) 0.0184(4) Uani 1 1 d . .
C1 C 0.3607(4) 0.5761(3) 0.20450(15) 0.0207(5) Uani 1 1 d . .
C13 C 0.2768(4) 0.8111(3) 0.71628(16) 0.0220(5) Uani 1 1 d . .
C9 C 0.3198(4) 0.6588(3) 0.37129(15) 0.0175(4) Uani 1 1 d . .
C10 C 0.2117(4) 0.7670(3) 0.45605(15) 0.0186(4) Uani 1 1 d . .
C8 C 0.2413(4) 0.6860(3) 0.28194(16) 0.0214(5) Uani 1 1 d . .
C6 C 0.5621(4) 0.6320(3) 0.17628(16) 0.0260(5) Uani 1 1 d . .
H6A H 0.6188 0.7410 0.2030 0.031 Uiso 1 1 calc R U
C2 C 0.2752(4) 0.4176(3) 0.16529(17) 0.0267(5) Uani 1 1 d . .
H2A H 0.1361 0.3809 0.1846 0.032 Uiso 1 1 calc R U
C5 C 0.6798(4) 0.5285(4) 0.10916(17) 0.0318(6) Uani 1 1 d . .
H5A H 0.8173 0.5663 0.0891 0.038 Uiso 1 1 calc R U
C4 C 0.5966(5) 0.3694(4) 0.07114(17) 0.0320(6) Uani 1 1 d . .
C3 C 0.3930(5) 0.3131(3) 0.09805(17) 0.0325(6) Uani 1 1 d . .
H3A H 0.3355 0.2046 0.0707 0.039 Uiso 1 1 calc R U
N1 N 0.8370(6) 0.1739(5) -0.04690(18) 0.0716(10) Uani 1 1 d . .
C7 C 0.7280(6) 0.2594(4) 0.00436(18) 0.0450(8) Uani 1 1 d . .

loop_
_atom_site_aniso_label
_atom_site_aniso_U_11
_atom_site_aniso_U_22
_atom_site_aniso_U_33
_atom_site_aniso_U_23
_atom_site_aniso_U_13
_atom_site_aniso_U_12
Br1 0.03455(15) 0.02500(13) 0.02371(13) 0.00656(9) 0.00529(9) 0.00403(9)
F9 0.0429(9) 0.0137(6) 0.0268(7) 0.0063(6) 0.0014(6) 0.0028(6)
F4 0.0423(9) 0.0140(6) 0.0289(8) 0.0060(6) 0.0013(6) 0.0018(6)
F3 0.0132(6) 0.0405(8) 0.0250(7) 0.0086(6) -0.0014(5) 0.0025(6)
F8 0.0129(7) 0.0461(9) 0.0270(8) 0.0081(7) -0.0015(5) 0.0046(6)
F10 0.0137(7) 0.0403(8) 0.0321(8) 0.0078(7) 0.0012(6) 0.0029(6)
F6 0.0486(9) 0.0132(6) 0.0264(7) 0.0078(6) -0.0003(6) 0.0013(6)
F2 0.0521(10) 0.0200(7) 0.0297(8) 0.0107(6) -0.0032(7) 0.0082(7)
F7 0.0488(9) 0.0132(6) 0.0284(8) 0.0074(6) 0.0000(7) 0.0035(6)
F5 0.0120(7) 0.0478(9) 0.0295(8) 0.0096(7) -0.0021(6) 0.0047(6)
F12 0.0493(10) 0.0200(7) 0.0298(8) 0.0120(6) 0.0045(7) 0.0070(6)
F1 0.0170(7) 0.0484(9) 0.0294(8) 0.0020(7) -0.0063(6) 0.0079(6)
F11 0.0206(7) 0.0509(9) 0.0282(8) 0.0110(7) -0.0029(6) 0.0024(7)
C11 0.0140(10) 0.0143(9) 0.0258(12) 0.0066(9) -0.0021(9) 0.0014(8)
C12 0.0160(11) 0.0151(10) 0.0253(12) 0.0072(9) -0.0005(9) 0.0005(8)
C1 0.0211(11) 0.0239(11) 0.0188(11) 0.0083(9) -0.0045(9) 0.0039(9)
C13 0.0229(12) 0.0206(11) 0.0240(12) 0.0084(9) 0.0014(9) 0.0017(9)
C9 0.0120(10) 0.0150(10) 0.0256(12) 0.0055(9) -0.0021(8) -0.0001(8)
C10 0.0162(11) 0.0159(10) 0.0241(12) 0.0060(9) -0.0021(9) 0.0034(8)
C8 0.0187(11) 0.0206(11) 0.0249(12) 0.0063(9) -0.0053(9) 0.0023(9)
C6 0.0229(12) 0.0316(13) 0.0252(13) 0.0108(10) -0.0050(10) -0.0018(10)
C2 0.0257(13) 0.0258(12) 0.0275(13) 0.0056(10) -0.0021(10) -0.0022(10)
C5 0.0249(13) 0.0510(16) 0.0229(13) 0.0157(12) 0.0013(10) 0.0038(12)
C4 0.0349(15) 0.0430(15) 0.0200(12) 0.0105(11) -0.0006(10) 0.0163(12)
C3 0.0402(16) 0.0271(13) 0.0277(14) 0.0030(11) -0.0046(11) 0.0051(11)
N1 0.083(2) 0.097(3) 0.0322(15) 0.0085(16) 0.0141(15) 0.048(2)
C7 0.0519(19) 0.062(2) 0.0224(14) 0.0108(14) 0.0019(13) 0.0226(16)

loop_
_atom_type_symbol
_atom_type_description
_atom_type_scat_dispersion_real
_atom_type_scat_dispersion_imag
_atom_type_scat_source
C C 0.0033 0.0016 'International Tables Vol C Tables 4.2.6.8 and 6.1.1.4'
H H 0.0000 0.0000 'International Tables Vol C Tables 4.2.6.8 and 6.1.1.4'
N N 0.0061 0.0033 'International Tables Vol C Tables 4.2.6.8 and 6.1.1.4'
F F 0.0171 0.0103 'International Tables Vol C Tables 4.2.6.8 and 6.1.1.4'
Br Br -0.2901 2.4595 'International Tables Vol C Tables 4.2.6.8 and 6.1.1.4'

loop_
_geom_angle_atom_site_label_1
_geom_angle_atom_site_label_2
_geom_angle_atom_site_label_3
_geom_angle
F7 C11 F8 108.37(17)
F7 C11 C12 107.90(18)
F8 C11 C12 108.23(18)
F7 C11 C10 108.64(18)
F8 C11 C10 108.56(18)
C12 C11 C10 114.97(18)
F10 C12 F9 109.06(17)
F10 C12 C11 108.81(18)
F9 C12 C11 109.04(18)
F10 C12 C13 107.65(18)
F9 C12 C13 107.25(18)
C11 C12 C13 114.90(18)
C6 C1 C2 120.6(2)
C6 C1 C8 119.2(2)
C2 C1 C8 120.0(2)
F11 C13 F12 107.96(19)
F11 C13 C12 110.08(18)
F12 C13 C12 109.90(19)
F11 C13 Br1 109.65(16)
F12 C13 Br1 109.00(15)
C12 C13 Br1 110.22(15)
F3 C9 F4 108.02(17)
F3 C9 C8 107.13(18)
F4 C9 C8 107.04(18)
F3 C9 C10 108.66(18)
F4 C9 C10 108.70(18)
C8 C9 C10 116.98(18)
F6 C10 F5 108.75(17)
F6 C10 C9 108.20(18)
F5 C10 C9 108.44(18)
F6 C10 C11 108.36(18)
F5 C10 C11 108.28(18)
C9 C10 C11 114.68(18)
F2 C8 F1 107.20(18)
F2 C8 C1 110.66(19)
F1 C8 C1 110.63(19)
F2 C8 C9 108.16(18)
F1 C8 C9 107.83(19)
C1 C8 C9 112.18(18)
C5 C6 C1 119.7(2)
C5 C6 H6A 120.2
C1 C6 H6A 120.2
C3 C2 C1 119.9(2)
C3 C2 H2A 120.0
C1 C2 H2A 120.0
C6 C5 C4 119.7(3)
C6 C5 H5A 120.2
C4 C5 H5A 120.2
C5 C4 C3 121.0(2)
C5 C4 C7 119.1(3)
C3 C4 C7 119.9(3)
C2 C3 C4 119.0(2)
C2 C3 H3A 120.5
C4 C3 H3A 120.5
N1 C7 C4 178.1(4)

loop_
_geom_bond_atom_site_label_1
_geom_bond_atom_site_label_2
_geom_bond_distance
Br1 C13 1.925(2)
F9 C12 1.342(2)
F4 C9 1.349(2)
F3 C9 1.343(2)
F8 C11 1.342(3)
F10 C12 1.340(3)
F6 C10 1.338(2)
F2 C8 1.352(3)
F7 C11 1.344(2)
F5 C10 1.338(3)
F12 C13 1.342(3)
F1 C8 1.355(3)
F11 C13 1.333(3)
C11 C12 1.552(3)
C11 C10 1.555(3)
C12 C13 1.552(3)
C1 C6 1.386(3)
C1 C2 1.388(3)
C1 C8 1.509(3)
C9 C8 1.549(3)
C9 C10 1.550(3)
C6 C5 1.380(4)
C6 H6A 0.9500
C2 C3 1.385(4)
C2 H2A 0.9500
C5 C4 1.385(4)
C5 H5A 0.9500
C4 C3 1.390(4)
C4 C7 1.445(4)
C3 H3A 0.9500
N1 C7 1.141(4)
